data_9001289
loop_
_publ_author_name
'Armbruster, T.'
'Rothlisberger, F.'

_publ_section_title
;
 Crystal growth and structures of mixed-anion silicates-germanates:
 Ca5[(Ge,Si)2O7][(Ge,Si)O4] and Na2Ca6[Si2O7][SiO4]2
 sample Na2Ca6Si4O15
;
_journal_name_full 'American Mineralogist'
_journal_page_first 963
_journal_page_last 969
_journal_volume 75
_journal_year 1990
_chemical_formula_sum 'Ca5.95 Na2.05 O15 Si4'
_chemical_name_mineral Melilite
_space_group_IT_number 14
_symmetry_space_group_name_Hall '-P 2ybc'
_symmetry_space_group_name_H-M 'P 1 21/c 1'
_cell_angle_alpha 90
_cell_angle_beta 90.57
_cell_angle_gamma 90
_cell_formula_units_Z 4
_cell_length_a 5.525
_cell_length_b 17.413
_cell_length_c 14.489
_cell_volume 1393.872
_database_code_amcsd 0001319
_exptl_crystal_density_diffrn 3.040
_cod_original_formula_sum 'Na2.05 Ca5.95 Si4 O15'
_cod_database_code 9001289

loop_
_space_group_symop_operation_xyz
x,y,z
x,1/2-y,1/2+z
-x,1/2+y,1/2-z
-x,-y,-z

loop_
_atom_site_aniso_label
_atom_site_aniso_U_11
_atom_site_aniso_U_22
_atom_site_aniso_U_33
_atom_site_aniso_U_12
_atom_site_aniso_U_13
_atom_site_aniso_U_23
Na1 0.02160 0.01150 0.01350 0.00150 -0.00530 0.00010
Ca1_1 0.02160 0.01150 0.01350 0.00150 -0.00530 0.00010
Na2 0.02950 0.01220 0.01540 0.00220 0.00520 0.00340
Ca2_1 0.02950 0.01220 0.01540 0.00220 0.00520 0.00340
Na3 0.02200 0.01540 0.02240 0.00020 0.00360 -0.00610
Ca1_2 0.00890 0.00830 0.01120 0.00060 0.00080 0.00080
Ca2_2 0.00980 0.01460 0.00800 0.00040 0.00010 0.00260
Ca3 0.01290 0.01030 0.01030 0.00000 0.00080 0.00010
Ca4 0.01550 0.01220 0.00990 -0.00140 -0.00030 0.00240
Ca5 0.00980 0.00890 0.00790 0.00040 0.00060 0.00120
Si1 0.00660 0.00640 0.00610 0.00020 0.00000 0.00030
Si2 0.01050 0.00860 0.00540 0.00000 0.00010 -0.00060
Si3 0.00660 0.00630 0.00600 -0.00060 0.00030 0.00040
Si4 0.00920 0.00690 0.00700 0.00020 0.00030 -0.00070
O1 0.01700 0.01280 0.00570 -0.00520 0.00120 -0.00100
O2 0.00720 0.01170 0.01900 0.00320 0.00370 0.00160
O3 0.00830 0.01350 0.01060 -0.00180 -0.00190 0.00140
O4 0.00970 0.01200 50.01700 -0.00290 -0.00090 -0.00380
O5 0.02400 0.01300 0.00720 0.00010 0.00080 -0.00070
O6 0.01300 0.01600 0.01800 0.00420 -0.00060 0.00030
O7 0.01900 0.01800 0.01200 0.00450 0.00140 -0.00550
O8 0.00980 0.01900 0.01200 0.00550 0.00130 0.00200
O9 0.01600 0.01600 0.01300 0.00830 0.00090 -0.00040
O10 0.01510 0.00990 0.01300 0.00180 -0.00060 0.00280
O12 0.02000 0.02100 0.02400 -0.01120 -0.00410 0.00940
O13 0.01130 0.01100 0.02300 0.00100 -0.00110 -0.00030
O14 0.02900 0.00880 0.01400 -0.00500 -0.00190 0.00210

loop_
_atom_site_label
_atom_site_fract_x
_atom_site_fract_y
_atom_site_fract_z
_atom_site_occupancy
_atom_site_U_iso_or_equiv
Na1 0.71740 0.43889 0.45160 0.37000 ?
Ca1_1 0.71740 0.43889 0.45160 0.63000 ?
Na2 0.24810 0.27550 0.15490 0.68000 ?
Ca2_1 0.24810 0.27550 0.15490 0.32000 ?
Na3 0.22740 0.65030 0.29850 1.00000 ?
Ca1_2 0.24460 0.74221 0.98536 1.00000 ?
Ca2_2 0.19480 0.56255 0.09917 1.00000 ?
Ca3 0.70490 0.73337 0.12063 1.00000 ?
Ca4 0.28880 0.56823 0.85372 1.00000 ?
Ca5 0.25380 0.44438 0.29060 1.00000 ?
Si1 0.73020 0.59724 0.98371 1.00000 ?
Si2 0.20440 0.80792 0.21690 1.00000 ?
Si3 0.72570 0.57795 0.26770 1.00000 ?
Si4 0.78120 0.61555 0.47100 1.00000 ?
O1 0.68650 0.56390 0.38050 1.00000 ?
O2 0.47000 0.63460 0.00730 1.00000 ?
O3 0.48000 0.54640 0.22020 1.00000 ?
O4 -0.06220 0.65810 0.01630 1.00000 ?
O5 0.25980 0.41710 0.12720 1.00000 ?
O6 0.05560 0.85630 0.95570 1.00000 ?
O7 0.29020 0.73820 0.15090 1.00000 ?
O8 -0.04370 0.52870 0.23420 1.00000 ?
O9 0.35710 0.61320 0.69750 1.00000 ?
O10 0.22450 0.48320 0.96430 1.00000 ?
O11a 0.21700 0.71180 0.82820 0.52000 0.01013
O11d 0.28200 0.71110 0.82590 0.48000 0.01140
O12 0.60140 0.81280 0.98650 1.00000 ?
O13 0.91750 0.82480 0.20090 1.00000 ?
O14 0.77030 0.66800 0.25390 1.00000 ?
O15a 0.19900 0.45060 0.44930 0.38000 0.00633
O15b 0.26800 0.44920 0.44950 0.62000 0.01393

loop_
_cod_changelog_entry_id
_cod_changelog_entry_author
_cod_changelog_entry_date
_cod_changelog_entry_text
1
;cod-tools version 3.10.1
Id: cif_fix_AMCSD_atom_labels 10224 2024-08-07 11:09:31Z saulius
;
2024-08-07T19:38:10+03:00
;Changed the following '_atom_site_label' values:
the first duplicated label 'Ca1'  converted to 'Ca1_1'
duplicated label 'Ca1' at index 5 converted to 'Ca1_2'
the first duplicated label 'Ca2'  converted to 'Ca2_1'
duplicated label 'Ca2' at index 6 converted to 'Ca2_2'
;

loop_
_cod_related_entry_id
_cod_related_entry_database
_cod_related_entry_code
1 AMCSD 0001319
